data_7158067
loop_
_publ_author_name
'Magre, Marc'
'Kuziola, Jennifer'
'N\"othling, Nils'
'Cornella, Josep'

_publ_section_title
;
 Dibismuthanes in catalysis: from synthesis and characterization to redox
 behavior towards oxidative cleavage of 1,2-diols.
;
_journal_issue 22
_journal_name_full 'Organic &amp; biomolecular chemistry'
_journal_page_first 4922
_journal_page_last 4929
_journal_paper_doi 10.1039/d1ob00367d
_journal_volume 19
_journal_year 2021
_chemical_formula_moiety 'C36 H28 Bi2 O'
_chemical_formula_sum 'C36 H28 Bi2 O'
_chemical_formula_weight 894.54
_chemical_name_systematic
;
(oxybis(2,1-phenylene))bis(diphenylbismuthane)
;
_chemical_properties_physical none
_space_group_crystal_system monoclinic
_space_group_IT_number 14
_space_group_name_Hall '-P 2ybc'
_space_group_name_H-M_alt 'P 1 21/c 1'
_atom_sites_solution_hydrogens geom
_atom_sites_solution_primary dual
_atom_sites_solution_secondary difmap
_audit_block_code KUJ-KA-190-01
_audit_creation_date 2020-10-02
_audit_creation_method
;
Olex2 1.3
(compiled 2020.07.31 svn.rc2a77460 for OlexSys, GUI svn.r6145)
;
_audit_update_record
;
2021-02-19 deposited with the CCDC.	2021-04-26 downloaded from the CCDC.
;
_cell_angle_alpha 90
_cell_angle_beta 92.997(2)
_cell_angle_gamma 90
_cell_formula_units_Z 4
_cell_length_a 11.0777(7)
_cell_length_b 17.8599(11)
_cell_length_c 15.0585(9)
_cell_measurement_reflns_used 9287
_cell_measurement_temperature 100(2)
_cell_measurement_theta_max 34.8966
_cell_measurement_theta_min 2.5028
_cell_volume 2975.2(3)
_computing_cell_refinement 'SAINT software (Bruker AXS, 2004)'
_computing_data_collection 'APEX3 (Bruker AXS, 2005-2017)'
_computing_data_reduction 'SAINT software (Bruker AXS, 2004)'
_computing_molecular_graphics 'DIAMOND (Crystal Impact GbR, 1997-2014)'
_computing_publication_material 'Olex2 1.3 (Dolomanov et al., 2009)'
_computing_structure_refinement 'SHELXL (G. M. Sheldrick, 2015)'
_computing_structure_solution 'SHELXT (G. M. Sheldrick, 2015)'
_diffrn_ambient_temperature 100(2)
_diffrn_detector_area_resol_mean 66.67
_diffrn_measured_fraction_theta_full 1.000
_diffrn_measured_fraction_theta_max 1.000
_diffrn_measurement_device_type 'Bruker-AXS Kappa Mach3 APEX-II'
_diffrn_measurement_method 'CCD \f- and \w-scans'
_diffrn_radiation_monochromator 'Incoatec Helios mirrors'
_diffrn_radiation_source 1\mS
_diffrn_radiation_type Mo-K\a
_diffrn_radiation_wavelength 0.71073
_diffrn_reflns_av_R_equivalents 0.0363
_diffrn_reflns_av_unetI/netI 0.0226
_diffrn_reflns_Laue_measured_fraction_full 1.000
_diffrn_reflns_Laue_measured_fraction_max 1.000
_diffrn_reflns_limit_h_max 17
_diffrn_reflns_limit_h_min -17
_diffrn_reflns_limit_k_max 28
_diffrn_reflns_limit_k_min -28
_diffrn_reflns_limit_l_max 23
_diffrn_reflns_limit_l_min -23
_diffrn_reflns_number 116047
_diffrn_reflns_point_group_measured_fraction_full 1.000
_diffrn_reflns_point_group_measured_fraction_max 1.000
_diffrn_reflns_theta_full 25.242
_diffrn_reflns_theta_max 34.337
_diffrn_reflns_theta_min 1.770
_diffrn_source_current 0.0
_diffrn_source_power 0.0
_diffrn_source_voltage 0.0
_diffrn_standards_number 0
_exptl_absorpt_coefficient_mu 11.840
_exptl_absorpt_correction_T_max 0.85677
_exptl_absorpt_correction_T_min 0.60899
_exptl_absorpt_correction_type gaussian
_exptl_absorpt_process_details 'SADABS (Bruker AXS, 2012)'
_exptl_crystal_colour colourless
_exptl_crystal_density_diffrn 1.997
_exptl_crystal_description needle
_exptl_crystal_F_000 1672
_exptl_crystal_recrystallization_method 'Re-crystallisation from solvent:  diethylether, pentane'
_exptl_crystal_size_max 0.056
_exptl_crystal_size_mid 0.041
_exptl_crystal_size_min 0.020
_refine_diff_density_max 1.932
_refine_diff_density_min -1.241
_refine_diff_density_rms 0.121
_refine_ls_extinction_method none
_refine_ls_goodness_of_fit_ref 1.038
_refine_ls_hydrogen_treatment constr
_refine_ls_matrix_type full
_refine_ls_number_parameters 352
_refine_ls_number_reflns 12473
_refine_ls_number_restraints 0
_refine_ls_restrained_S_all 1.038
_refine_ls_R_factor_all 0.0262
_refine_ls_R_factor_gt 0.0187
_refine_ls_shift/su_max 0.004
_refine_ls_shift/su_mean 0.000
_refine_ls_structure_factor_coef Fsqd
_refine_ls_weighting_details 'w=1/[\s^2^(Fo^2^)+(0.0082P)^2^+3.2267P] where P=(Fo^2^+2Fc^2^)/3'
_refine_ls_weighting_scheme calc
_refine_ls_wR_factor_gt 0.0330
_refine_ls_wR_factor_ref 0.0344
_reflns_Friedel_coverage 0.000
_reflns_number_gt 10883
_reflns_number_total 12473
_reflns_threshold_expression 'I > 2\s(I)'
_cod_data_source_file d1ob00367d2.cif
_cod_data_source_block 13443sadabs
_cod_depositor_comments 'Adding full bibliography for 7158061--7158068.cif.'
_cod_database_code 7158067
_shelx_space_group_comment
;
The symmetry employed for this shelxl refinement is uniquely defined
by the following loop, which should always be used as a source of
symmetry information in preference to the above space-group names.
They are only intended as comments.
;
_shelx_estimated_absorpt_t_max 0.798
_shelx_estimated_absorpt_t_min 0.557
_olex2_refinement_description
;
1. Fixed Uiso
 At 1.2 times of:
  All C(H) groups
2.a Aromatic/amide H refined with riding coordinates:
 C3(H3), C4(H4), C5(H5), C6(H6), C9(H9), C10(H10), C11(H11), C12(H12),
 C14(H14), C15(H15), C16(H16), C17(H17), C18(H18), C20(H20), C21(H21), C22(H22),
  C23(H23), C24(H24), C26(H26), C27(H27), C28(H28), C29(H29), C30(H30),
 C32(H32), C33(H33), C34(H34), C35(H35), C36(H36)
;
_olex2_submission_special_instructions 'No special instructions were received'
_shelx_shelxl_version_number 2018/3

loop_
_space_group_symop_operation_xyz
'x, y, z'
'-x, y+1/2, -z+1/2'
'-x, -y, -z'
'x, -y-1/2, z-1/2'

loop_
_atom_site_label
_atom_site_type_symbol
_atom_site_fract_x
_atom_site_fract_y
_atom_site_fract_z
_atom_site_U_iso_or_equiv
_atom_site_adp_type
_atom_site_occupancy
_atom_site_site_symmetry_order
_atom_site_calc_flag
_atom_site_refinement_flags_posn
_atom_site_refinement_flags_adp
_atom_site_refinement_flags_occupancy
_atom_site_disorder_assembly
_atom_site_disorder_group
Bi1 Bi 0.52498(2) 0.36895(2) 0.38431(2) 0.01319(2) Uani 1 1 d . . . . .
Bi2 Bi 0.99693(2) 0.41459(2) 0.31949(2) 0.01414(2) Uani 1 1 d . . . . .
O1 O 0.80205(12) 0.32365(8) 0.41955(9) 0.0178(3) Uani 1 1 d . . . . .
C1 C 0.63546(16) 0.34067(10) 0.51047(11) 0.0129(3) Uani 1 1 d . . . . .
C2 C 0.75736(17) 0.32553(10) 0.50477(12) 0.0145(3) Uani 1 1 d . . . . .
C3 C 0.83489(18) 0.31749(11) 0.58012(13) 0.0187(4) Uani 1 1 d . . . . .
H3 H 0.918153 0.306819 0.574484 0.022 Uiso 1 1 calc R U . . .
C4 C 0.78839(18) 0.32533(11) 0.66381(13) 0.0189(4) Uani 1 1 d . . . . .
H4 H 0.840218 0.320323 0.715746 0.023 Uiso 1 1 calc R U . . .
C5 C 0.66647(18) 0.34046(11) 0.67143(12) 0.0185(4) Uani 1 1 d . . . . .
H5 H 0.634737 0.345599 0.728514 0.022 Uiso 1 1 calc R U . . .
C6 C 0.59085(17) 0.34808(11) 0.59525(12) 0.0166(3) Uani 1 1 d . . . . .
H6 H 0.507497 0.358491 0.600898 0.020 Uiso 1 1 calc R U . . .
C7 C 0.98076(16) 0.29190(10) 0.34823(11) 0.0134(3) Uani 1 1 d . . . . .
C8 C 0.88768(17) 0.26932(11) 0.40049(12) 0.0155(3) Uani 1 1 d . . . . .
C9 C 0.8772(2) 0.19640(12) 0.42970(14) 0.0236(4) Uani 1 1 d . . . . .
H9 H 0.812515 0.182228 0.465178 0.028 Uiso 1 1 calc R U . . .
C10 C 0.9628(2) 0.14414(12) 0.40628(16) 0.0277(5) Uani 1 1 d . . . . .
H10 H 0.957269 0.093929 0.426480 0.033 Uiso 1 1 calc R U . . .
C11 C 1.0564(2) 0.16470(12) 0.35364(14) 0.0232(4) Uani 1 1 d . . . . .
H11 H 1.114341 0.128604 0.337554 0.028 Uiso 1 1 calc R U . . .
C12 C 1.06520(17) 0.23812(11) 0.32453(12) 0.0173(4) Uani 1 1 d . . . . .
H12 H 1.129096 0.252007 0.288188 0.021 Uiso 1 1 calc R U . . .
C13 C 0.47146(17) 0.25142(10) 0.34570(11) 0.0147(3) Uani 1 1 d . . . . .
C14 C 0.49873(18) 0.18842(11) 0.39798(12) 0.0179(4) Uani 1 1 d . . . . .
H14 H 0.548016 0.193387 0.451207 0.022 Uiso 1 1 calc R U . . .
C15 C 0.4539(2) 0.11827(11) 0.37236(13) 0.0213(4) Uani 1 1 d . . . . .
H15 H 0.472336 0.075752 0.408479 0.026 Uiso 1 1 calc R U . . .
C16 C 0.38240(19) 0.11020(12) 0.29424(13) 0.0205(4) Uani 1 1 d . . . . .
H16 H 0.352275 0.062336 0.276711 0.025 Uiso 1 1 calc R U . . .
C17 C 0.35551(18) 0.17260(12) 0.24222(13) 0.0208(4) Uani 1 1 d . . . . .
H17 H 0.306559 0.167451 0.188863 0.025 Uiso 1 1 calc R U . . .
C18 C 0.39966(17) 0.24266(12) 0.26757(12) 0.0178(4) Uani 1 1 d . . . . .
H18 H 0.380722 0.285014 0.231301 0.021 Uiso 1 1 calc R U . . .
C19 C 0.35553(16) 0.38575(10) 0.45928(12) 0.0140(3) Uani 1 1 d . . . . .
C20 C 0.27870(17) 0.32694(10) 0.47847(12) 0.0161(3) Uani 1 1 d . . . . .
H20 H 0.296663 0.277654 0.459443 0.019 Uiso 1 1 calc R U . . .
C21 C 0.17567(17) 0.33986(11) 0.52539(13) 0.0173(4) Uani 1 1 d . . . . .
H21 H 0.123764 0.299353 0.538146 0.021 Uiso 1 1 calc R U . . .
C22 C 0.14840(18) 0.41153(11) 0.55359(13) 0.0199(4) Uani 1 1 d . . . . .
H22 H 0.078325 0.420196 0.585879 0.024 Uiso 1 1 calc R U . . .
C23 C 0.2242(2) 0.47038(11) 0.53430(15) 0.0235(4) Uani 1 1 d . . . . .
H23 H 0.205951 0.519617 0.553362 0.028 Uiso 1 1 calc R U . . .
C24 C 0.32712(18) 0.45758(11) 0.48700(14) 0.0204(4) Uani 1 1 d . . . . .
H24 H 0.378272 0.498292 0.473600 0.024 Uiso 1 1 calc R U . . .
C25 C 0.85672(17) 0.41375(10) 0.20595(12) 0.0156(3) Uani 1 1 d . . . . .
C26 C 0.75583(18) 0.36739(11) 0.20206(13) 0.0188(4) Uani 1 1 d . . . . .
H26 H 0.745372 0.331745 0.247853 0.023 Uiso 1 1 calc R U . . .
C27 C 0.6698(2) 0.37287(12) 0.13132(14) 0.0241(4) Uani 1 1 d . . . . .
H27 H 0.601359 0.340777 0.128629 0.029 Uiso 1 1 calc R U . . .
C28 C 0.6847(2) 0.42535(12) 0.06494(14) 0.0262(5) Uani 1 1 d . . . . .
H28 H 0.625300 0.429904 0.017447 0.031 Uiso 1 1 calc R U . . .
C29 C 0.7854(2) 0.47104(12) 0.06742(15) 0.0264(5) Uani 1 1 d . . . . .
H29 H 0.795975 0.506305 0.021246 0.032 Uiso 1 1 calc R U . . .
C30 C 0.8708(2) 0.46518(11) 0.13759(14) 0.0223(4) Uani 1 1 d . . . . .
H30 H 0.940040 0.496657 0.139164 0.027 Uiso 1 1 calc R U . . .
C31 C 1.14771(17) 0.40599(10) 0.22528(12) 0.0153(3) Uani 1 1 d . . . . .
C32 C 1.13934(18) 0.36320(11) 0.14773(13) 0.0184(4) Uani 1 1 d . . . . .
H32 H 1.069569 0.333412 0.134820 0.022 Uiso 1 1 calc R U . . .
C33 C 1.2326(2) 0.36378(12) 0.08897(14) 0.0242(4) Uani 1 1 d . . . . .
H33 H 1.226371 0.334437 0.036312 0.029 Uiso 1 1 calc R U . . .
C34 C 1.3346(2) 0.40735(14) 0.10764(15) 0.0278(5) Uani 1 1 d . . . . .
H34 H 1.398322 0.407535 0.067839 0.033 Uiso 1 1 calc R U . . .
C35 C 1.3436(2) 0.45052(14) 0.18403(15) 0.0287(5) Uani 1 1 d . . . . .
H35 H 1.413490 0.480320 0.196617 0.034 Uiso 1 1 calc R U . . .
C36 C 1.25012(19) 0.45018(12) 0.24247(14) 0.0216(4) Uani 1 1 d . . . . .
H36 H 1.256170 0.480321 0.294497 0.026 Uiso 1 1 calc R U . . .

loop_
_atom_site_aniso_label
_atom_site_aniso_U_11
_atom_site_aniso_U_22
_atom_site_aniso_U_33
_atom_site_aniso_U_23
_atom_site_aniso_U_13
_atom_site_aniso_U_12
Bi1 0.01242(3) 0.01519(3) 0.01225(3) 0.00245(2) 0.00341(2) 0.00192(2)
Bi2 0.01444(3) 0.01371(3) 0.01454(3) -0.00235(2) 0.00329(2) 0.00076(2)
O1 0.0167(7) 0.0207(7) 0.0170(6) 0.0068(5) 0.0097(5) 0.0081(5)
C1 0.0111(8) 0.0137(8) 0.0143(7) 0.0012(6) 0.0037(6) -0.0003(6)
C2 0.0134(8) 0.0145(8) 0.0159(8) 0.0030(6) 0.0057(6) 0.0017(6)
C3 0.0119(8) 0.0231(9) 0.0213(9) 0.0036(7) 0.0029(7) 0.0009(7)
C4 0.0166(9) 0.0227(9) 0.0172(8) 0.0020(7) -0.0010(7) -0.0007(7)
C5 0.0186(9) 0.0228(9) 0.0145(8) 0.0009(7) 0.0045(7) 0.0010(7)
C6 0.0125(8) 0.0216(9) 0.0162(8) 0.0005(7) 0.0045(6) 0.0017(7)
C7 0.0119(8) 0.0161(8) 0.0125(7) 0.0011(6) 0.0027(6) 0.0018(6)
C8 0.0125(8) 0.0175(8) 0.0169(8) 0.0020(6) 0.0045(6) 0.0049(7)
C9 0.0227(10) 0.0201(9) 0.0292(10) 0.0078(8) 0.0132(8) 0.0044(8)
C10 0.0315(12) 0.0158(9) 0.0374(12) 0.0084(8) 0.0159(10) 0.0088(8)
C11 0.0224(10) 0.0193(9) 0.0288(10) 0.0036(8) 0.0104(8) 0.0087(8)
C12 0.0131(8) 0.0206(9) 0.0185(8) 0.0011(7) 0.0045(7) 0.0037(7)
C13 0.0140(8) 0.0188(8) 0.0116(7) -0.0022(6) 0.0035(6) 0.0030(7)
C14 0.0216(10) 0.0181(9) 0.0137(8) -0.0015(6) -0.0026(7) 0.0036(7)
C15 0.0263(11) 0.0184(9) 0.0189(9) -0.0013(7) -0.0009(8) 0.0032(8)
C16 0.0190(10) 0.0236(9) 0.0191(9) -0.0074(7) 0.0029(7) -0.0007(8)
C17 0.0134(9) 0.0328(11) 0.0160(8) -0.0043(8) 0.0000(7) 0.0005(8)
C18 0.0133(8) 0.0263(10) 0.0139(8) 0.0011(7) 0.0018(6) 0.0046(7)
C19 0.0112(8) 0.0163(8) 0.0145(8) -0.0007(6) 0.0009(6) 0.0024(6)
C20 0.0141(8) 0.0147(8) 0.0195(8) -0.0013(6) 0.0018(7) 0.0019(7)
C21 0.0121(8) 0.0185(9) 0.0214(9) -0.0015(7) 0.0027(7) -0.0006(7)
C22 0.0140(9) 0.0228(9) 0.0232(9) -0.0039(7) 0.0047(7) 0.0029(7)
C23 0.0224(10) 0.0170(9) 0.0319(11) -0.0074(8) 0.0076(8) 0.0021(8)
C24 0.0184(10) 0.0165(9) 0.0267(10) -0.0029(7) 0.0055(8) -0.0007(7)
C25 0.0151(8) 0.0143(8) 0.0173(8) -0.0005(6) 0.0016(6) 0.0046(7)
C26 0.0176(9) 0.0223(9) 0.0166(8) 0.0013(7) 0.0022(7) 0.0017(7)
C27 0.0200(10) 0.0279(11) 0.0243(10) -0.0045(8) -0.0005(8) 0.0003(8)
C28 0.0295(12) 0.0265(11) 0.0218(10) -0.0024(8) -0.0066(8) 0.0113(9)
C29 0.0340(12) 0.0202(10) 0.0247(10) 0.0073(8) -0.0003(9) 0.0077(9)
C30 0.0221(10) 0.0169(9) 0.0281(10) 0.0060(8) 0.0022(8) 0.0021(8)
C31 0.0130(8) 0.0159(8) 0.0172(8) 0.0036(6) 0.0033(6) 0.0012(6)
C32 0.0179(9) 0.0183(9) 0.0194(8) 0.0017(7) 0.0041(7) 0.0009(7)
C33 0.0267(11) 0.0255(10) 0.0213(9) 0.0052(8) 0.0092(8) 0.0099(8)
C34 0.0182(10) 0.0395(13) 0.0266(10) 0.0202(9) 0.0097(8) 0.0093(9)
C35 0.0159(10) 0.0383(13) 0.0317(11) 0.0177(10) -0.0004(8) -0.0061(9)
C36 0.0188(10) 0.0242(10) 0.0216(9) 0.0071(8) -0.0029(7) -0.0048(8)

loop_
_atom_type_symbol
_atom_type_description
_atom_type_scat_dispersion_real
_atom_type_scat_dispersion_imag
_atom_type_scat_source
C C 0.0033 0.0016 'International Tables Vol C Tables 4.2.6.8 and 6.1.1.4'
H H 0.0000 0.0000 'International Tables Vol C Tables 4.2.6.8 and 6.1.1.4'
Bi Bi -4.1077 10.2566 'International Tables Vol C Tables 4.2.6.8 and 6.1.1.4'
O O 0.0106 0.0060 'International Tables Vol C Tables 4.2.6.8 and 6.1.1.4'

loop_
_exptl_crystal_face_index_h
_exptl_crystal_face_index_k
_exptl_crystal_face_index_l
_exptl_crystal_face_perp_dist
0.00 0.00 1.00 0.0100
0.00 -1.00 1.00 0.0050
0.00 1.00 -1.00 0.0100
-1.00 -1.00 -1.00 0.0150
0.00 -1.00 -1.00 0.0050
0.00 1.00 1.00 0.0150
-1.00 1.00 1.00 0.0250
1.00 0.00 0.00 0.0200

loop_
_geom_angle_atom_site_label_1
_geom_angle_atom_site_label_2
_geom_angle_atom_site_label_3
_geom_angle
_geom_angle_site_symmetry_1
_geom_angle_site_symmetry_3
_geom_angle_publ_flag
C13 Bi1 C1 97.61(6) . . ?
C13 Bi1 C19 92.20(7) . . ?
C19 Bi1 C1 92.13(6) . . ?
C7 Bi2 C25 94.66(7) . . ?
C7 Bi2 C31 97.14(7) . . ?
C25 Bi2 C31 91.50(7) . . ?
C8 O1 C2 118.78(14) . . ?
C2 C1 Bi1 118.57(12) . . ?
C2 C1 C6 117.86(16) . . ?
C6 C1 Bi1 122.94(13) . . ?
C1 C2 O1 117.03(16) . . ?
C1 C2 C3 122.08(17) . . ?
C3 C2 O1 120.75(16) . . ?
C2 C3 H3 120.5 . . ?
C4 C3 C2 118.99(18) . . ?
C4 C3 H3 120.5 . . ?
C3 C4 H4 119.9 . . ?
C5 C4 C3 120.12(18) . . ?
C5 C4 H4 119.9 . . ?
C4 C5 H5 120.1 . . ?
C4 C5 C6 119.83(18) . . ?
C6 C5 H5 120.1 . . ?
C1 C6 H6 119.4 . . ?
C5 C6 C1 121.13(18) . . ?
C5 C6 H6 119.4 . . ?
C8 C7 Bi2 117.52(13) . . ?
C8 C7 C12 118.09(17) . . ?
C12 C7 Bi2 124.06(13) . . ?
C7 C8 O1 116.54(16) . . ?
C9 C8 O1 121.33(17) . . ?
C9 C8 C7 122.10(17) . . ?
C8 C9 H9 120.6 . . ?
C8 C9 C10 118.84(19) . . ?
C10 C9 H9 120.6 . . ?
C9 C10 H10 119.7 . . ?
C11 C10 C9 120.53(19) . . ?
C11 C10 H10 119.7 . . ?
C10 C11 H11 120.1 . . ?
C10 C11 C12 119.85(18) . . ?
C12 C11 H11 120.1 . . ?
C7 C12 H12 119.7 . . ?
C11 C12 C7 120.59(18) . . ?
C11 C12 H12 119.7 . . ?
C14 C13 Bi1 124.02(13) . . ?
C18 C13 Bi1 116.99(14) . . ?
C18 C13 C14 118.83(18) . . ?
C13 C14 H14 119.9 . . ?
C15 C14 C13 120.28(17) . . ?
C15 C14 H14 119.9 . . ?
C14 C15 H15 119.8 . . ?
C16 C15 C14 120.39(19) . . ?
C16 C15 H15 119.8 . . ?
C15 C16 H16 120.3 . . ?
C17 C16 C15 119.39(19) . . ?
C17 C16 H16 120.3 . . ?
C16 C17 H17 119.8 . . ?
C16 C17 C18 120.45(18) . . ?
C18 C17 H17 119.8 . . ?
C13 C18 H18 119.7 . . ?
C17 C18 C13 120.66(18) . . ?
C17 C18 H18 119.7 . . ?
C20 C19 Bi1 122.43(13) . . ?
C24 C19 Bi1 118.65(14) . . ?
C24 C19 C20 118.92(17) . . ?
C19 C20 H20 119.8 . . ?
C19 C20 C21 120.44(17) . . ?
C21 C20 H20 119.8 . . ?
C20 C21 H21 119.8 . . ?
C22 C21 C20 120.38(18) . . ?
C22 C21 H21 119.8 . . ?
C21 C22 H22 120.3 . . ?
C23 C22 C21 119.47(18) . . ?
C23 C22 H22 120.3 . . ?
C22 C23 H23 119.9 . . ?
C22 C23 C24 120.22(18) . . ?
C24 C23 H23 119.9 . . ?
C19 C24 C23 120.57(19) . . ?
C19 C24 H24 119.7 . . ?
C23 C24 H24 119.7 . . ?
C26 C25 Bi2 123.91(14) . . ?
C26 C25 C30 118.84(18) . . ?
C30 C25 Bi2 117.20(14) . . ?
C25 C26 H26 119.8 . . ?
C25 C26 C27 120.39(19) . . ?
C27 C26 H26 119.8 . . ?
C26 C27 H27 120.1 . . ?
C28 C27 C26 119.7(2) . . ?
C28 C27 H27 120.1 . . ?
C27 C28 H28 119.8 . . ?
C29 C28 C27 120.43(19) . . ?
C29 C28 H28 119.8 . . ?
C28 C29 H29 120.2 . . ?
C28 C29 C30 119.6(2) . . ?
C30 C29 H29 120.2 . . ?
C25 C30 H30 119.5 . . ?
C29 C30 C25 120.9(2) . . ?
C29 C30 H30 119.5 . . ?
C32 C31 Bi2 123.08(14) . . ?
C32 C31 C36 118.90(18) . . ?
C36 C31 Bi2 117.84(14) . . ?
C31 C32 H32 119.7 . . ?
C31 C32 C33 120.53(19) . . ?
C33 C32 H32 119.7 . . ?
C32 C33 H33 120.1 . . ?
C34 C33 C32 119.8(2) . . ?
C34 C33 H33 120.1 . . ?
C33 C34 H34 119.9 . . ?
C35 C34 C33 120.2(2) . . ?
C35 C34 H34 119.9 . . ?
C34 C35 H35 120.1 . . ?
C34 C35 C36 119.9(2) . . ?
C36 C35 H35 120.1 . . ?
C31 C36 H36 119.7 . . ?
C35 C36 C31 120.6(2) . . ?
C35 C36 H36 119.7 . . ?

loop_
_geom_bond_atom_site_label_1
_geom_bond_atom_site_label_2
_geom_bond_distance
_geom_bond_site_symmetry_2
_geom_bond_publ_flag
Bi1 C1 2.2624(17) . ?
Bi1 C13 2.2494(19) . ?
Bi1 C19 2.2605(18) . ?
Bi2 C7 2.2426(18) . ?
Bi2 C25 2.2491(18) . ?
Bi2 C31 2.2525(19) . ?
O1 C2 1.400(2) . ?
O1 C8 1.397(2) . ?
C1 C2 1.384(3) . ?
C1 C6 1.399(2) . ?
C2 C3 1.394(3) . ?
C3 H3 0.9500 . ?
C3 C4 1.393(3) . ?
C4 H4 0.9500 . ?
C4 C5 1.388(3) . ?
C5 H5 0.9500 . ?
C5 C6 1.391(3) . ?
C6 H6 0.9500 . ?
C7 C8 1.389(3) . ?
C7 C12 1.400(3) . ?
C8 C9 1.381(3) . ?
C9 H9 0.9500 . ?
C9 C10 1.390(3) . ?
C10 H10 0.9500 . ?
C10 C11 1.387(3) . ?
C11 H11 0.9500 . ?
C11 C12 1.388(3) . ?
C12 H12 0.9500 . ?
C13 C14 1.397(3) . ?
C13 C18 1.394(2) . ?
C14 H14 0.9500 . ?
C14 C15 1.395(3) . ?
C15 H15 0.9500 . ?
C15 C16 1.391(3) . ?
C16 H16 0.9500 . ?
C16 C17 1.386(3) . ?
C17 H17 0.9500 . ?
C17 C18 1.390(3) . ?
C18 H18 0.9500 . ?
C19 C20 1.392(3) . ?
C19 C24 1.390(3) . ?
C20 H20 0.9500 . ?
C20 C21 1.393(3) . ?
C21 H21 0.9500 . ?
C21 C22 1.387(3) . ?
C22 H22 0.9500 . ?
C22 C23 1.385(3) . ?
C23 H23 0.9500 . ?
C23 C24 1.395(3) . ?
C24 H24 0.9500 . ?
C25 C26 1.390(3) . ?
C25 C30 1.395(3) . ?
C26 H26 0.9500 . ?
C26 C27 1.395(3) . ?
C27 H27 0.9500 . ?
C27 C28 1.386(3) . ?
C28 H28 0.9500 . ?
C28 C29 1.380(3) . ?
C29 H29 0.9500 . ?
C29 C30 1.385(3) . ?
C30 H30 0.9500 . ?
C31 C32 1.395(3) . ?
C31 C36 1.395(3) . ?
C32 H32 0.9500 . ?
C32 C33 1.395(3) . ?
C33 H33 0.9500 . ?
C33 C34 1.388(3) . ?
C34 H34 0.9500 . ?
C34 C35 1.384(4) . ?
C35 H35 0.9500 . ?
C35 C36 1.394(3) . ?
C36 H36 0.9500 . ?

loop_
_geom_torsion_atom_site_label_1
_geom_torsion_atom_site_label_2
_geom_torsion_atom_site_label_3
_geom_torsion_atom_site_label_4
_geom_torsion
_geom_torsion_site_symmetry_1
_geom_torsion_site_symmetry_2
_geom_torsion_site_symmetry_3
_geom_torsion_site_symmetry_4
_geom_torsion_publ_flag
Bi1 C1 C2 O1 -4.4(2) . . . . ?
Bi1 C1 C2 C3 171.28(14) . . . . ?
Bi1 C1 C6 C5 -170.72(15) . . . . ?
Bi1 C13 C14 C15 174.92(15) . . . . ?
Bi1 C13 C18 C17 -175.42(14) . . . . ?
Bi1 C19 C20 C21 179.56(14) . . . . ?
Bi1 C19 C24 C23 -179.28(16) . . . . ?
Bi2 C7 C8 O1 9.1(2) . . . . ?
Bi2 C7 C8 C9 -173.18(16) . . . . ?
Bi2 C7 C12 C11 172.42(15) . . . . ?
Bi2 C25 C26 C27 176.81(15) . . . . ?
Bi2 C25 C30 C29 -176.69(16) . . . . ?
Bi2 C31 C32 C33 175.86(14) . . . . ?
Bi2 C31 C36 C35 -176.45(15) . . . . ?
O1 C2 C3 C4 175.18(17) . . . . ?
O1 C8 C9 C10 177.9(2) . . . . ?
C1 C2 C3 C4 -0.4(3) . . . . ?
C2 O1 C8 C7 -140.59(17) . . . . ?
C2 O1 C8 C9 41.7(3) . . . . ?
C2 C1 C6 C5 0.0(3) . . . . ?
C2 C3 C4 C5 0.4(3) . . . . ?
C3 C4 C5 C6 -0.3(3) . . . . ?
C4 C5 C6 C1 0.1(3) . . . . ?
C6 C1 C2 O1 -175.53(16) . . . . ?
C6 C1 C2 C3 0.2(3) . . . . ?
C7 C8 C9 C10 0.3(3) . . . . ?
C8 O1 C2 C1 -140.75(17) . . . . ?
C8 O1 C2 C3 43.5(3) . . . . ?
C8 C7 C12 C11 -0.8(3) . . . . ?
C8 C9 C10 C11 -0.7(4) . . . . ?
C9 C10 C11 C12 0.4(4) . . . . ?
C10 C11 C12 C7 0.4(3) . . . . ?
C12 C7 C8 O1 -177.23(16) . . . . ?
C12 C7 C8 C9 0.5(3) . . . . ?
C13 C14 C15 C16 0.5(3) . . . . ?
C14 C13 C18 C17 0.3(3) . . . . ?
C14 C15 C16 C17 -0.3(3) . . . . ?
C15 C16 C17 C18 0.1(3) . . . . ?
C16 C17 C18 C13 -0.1(3) . . . . ?
C18 C13 C14 C15 -0.4(3) . . . . ?
C19 C20 C21 C22 0.0(3) . . . . ?
C20 C19 C24 C23 0.8(3) . . . . ?
C20 C21 C22 C23 0.4(3) . . . . ?
C21 C22 C23 C24 -0.1(3) . . . . ?
C22 C23 C24 C19 -0.5(3) . . . . ?
C24 C19 C20 C21 -0.6(3) . . . . ?
C25 C26 C27 C28 -0.5(3) . . . . ?
C26 C25 C30 C29 0.9(3) . . . . ?
C26 C27 C28 C29 1.4(3) . . . . ?
C27 C28 C29 C30 -1.1(3) . . . . ?
C28 C29 C30 C25 0.0(3) . . . . ?
C30 C25 C26 C27 -0.6(3) . . . . ?
C31 C32 C33 C34 -0.1(3) . . . . ?
C32 C31 C36 C35 -1.2(3) . . . . ?
C32 C33 C34 C35 -0.4(3) . . . . ?
C33 C34 C35 C36 0.1(3) . . . . ?
C34 C35 C36 C31 0.7(3) . . . . ?
C36 C31 C32 C33 0.9(3) . . . . ?
